data_2009113
loop_
_publ_author_name
'Burrows, Andrew D.'
'Harrington, Ross W.'
'Mahon, Mary F.'

_publ_section_title
;
 2,2'-Bipyridine-5-sulfonic acid
;
_journal_issue 11
_journal_name_full 'Acta Crystallographica Section C'
_journal_page_first 1921
_journal_page_last 1923
_journal_paper_doi 10.1107/S0108270199010203
_journal_volume 55
_journal_year 1999
_chemical_formula_moiety 'C10 H8 N2 O3 S'
_chemical_formula_sum 'C10 H8 N2 O3 S'
_chemical_formula_weight 236.24
_chemical_name_systematic
;
2,2'-bipyridine-5-sulfonic acid
;
_space_group_IT_number 2
_symmetry_cell_setting triclinic
_symmetry_space_group_name_Hall '-P 1'
_symmetry_space_group_name_H-M 'P -1'
_audit_creation_method SHELXL
_cell_angle_alpha 97.21(2)
_cell_angle_beta 99.23(2)
_cell_angle_gamma 96.39(2)
_cell_formula_units_Z 2
_cell_length_a 6.1080(10)
_cell_length_b 7.026(2)
_cell_length_c 11.492(2)
_cell_measurement_reflns_used 25
_cell_measurement_temperature 293(2)
_cell_measurement_theta_max 17.7
_cell_measurement_theta_min 15.0
_cell_volume 478.57(18)
_computing_cell_refinement 'CELDIM in CAD-4-PC Software'
_computing_data_collection 'CAD-4-PC Software (Enraf-Nonius, 1992)'
_computing_data_reduction 'XCAD (McArdle & Higgins, 1995)'
_computing_molecular_graphics 'ORTEX (McArdle, 1995)'
_computing_structure_refinement 'SHELXL93 (Sheldrick, 1993)'
_computing_structure_solution 'SHELXS86 (Sheldrick, 1990)'
_diffrn_ambient_temperature 293(2)
_diffrn_measurement_device 'Enraf-Nonius CAD-4'
_diffrn_measurement_method \q/2\q
_diffrn_radiation_monochromator graphite
_diffrn_radiation_source 'fine-focus sealed tube'
_diffrn_radiation_type 'Mo K\a'
_diffrn_radiation_wavelength 0.71069
_diffrn_reflns_av_R_equivalents 0.006
_diffrn_reflns_av_sigmaI/netI 0.0135
_diffrn_reflns_limit_h_max 7
_diffrn_reflns_limit_h_min 0
_diffrn_reflns_limit_k_max 8
_diffrn_reflns_limit_k_min -8
_diffrn_reflns_limit_l_max 13
_diffrn_reflns_limit_l_min -13
_diffrn_reflns_number 1913
_diffrn_reflns_theta_max 24.97
_diffrn_reflns_theta_min 2.95
_diffrn_standards_decay_% 0
_diffrn_standards_interval_count 80
_diffrn_standards_interval_time 150
_diffrn_standards_number 3
_exptl_absorpt_coefficient_mu 0.330
_exptl_absorpt_correction_type none
_exptl_crystal_colour colourless
_exptl_crystal_density_diffrn 1.639
_exptl_crystal_density_method 'not measured'
_exptl_crystal_description block
_exptl_crystal_F_000 244
_exptl_crystal_size_max 0.30
_exptl_crystal_size_mid 0.30
_exptl_crystal_size_min 0.27
_refine_diff_density_max 0.413
_refine_diff_density_min -0.324
_refine_ls_extinction_coef 0.040(7)
_refine_ls_extinction_method SHELXL93
_refine_ls_goodness_of_fit_all 1.075
_refine_ls_goodness_of_fit_obs 1.105
_refine_ls_hydrogen_treatment constr
_refine_ls_matrix_type full
_refine_ls_number_parameters 147
_refine_ls_number_reflns 1681
_refine_ls_number_restraints 0
_refine_ls_restrained_S_all 1.126
_refine_ls_restrained_S_obs 1.105
_refine_ls_R_factor_all 0.032
_refine_ls_R_factor_obs .029
_refine_ls_shift/esd_max <0.001
_refine_ls_shift/esd_mean 0.000
_refine_ls_structure_factor_coef Fsqd
_refine_ls_weighting_details 'w = 1/[\s^2^(Fo^2^)+(0.0354P)^2^+0.2614P] where P = (Fo^2^+2Fc^2^)/3'
_refine_ls_weighting_scheme calc
_refine_ls_wR_factor_all 0.082
_refine_ls_wR_factor_obs .077
_reflns_number_observed 1540
_reflns_number_total 1685
_reflns_observed_criterion I>2\s(I)
_cod_data_source_file da1080.cif
_cod_data_source_block ross2
_cod_depositor_comments
;
The following automatic conversions were performed:
'_symmetry_cell_setting' value 'Triclinic' changed to 'triclinic'
according to '/home/saulius/struct/CIF-dictionaries/cif_core.dic'
dictionary named 'cif_core.dic' version 2.4.1 from 2010-06-29.

Automatic conversion script
Id: cif_fix_enum 1527 2010-12-29 10:47:43Z saulius 

The following automatic conversions were performed:

'_symmetry_cell_setting' value 'Triclinic' changed to 'triclinic'
according to /home/saulius/struct/CIF-dictionaries/cif_core.dic
dictionary named 'cif_core.dic' version 2.4.1 from 2010-06-29.

Automatic conversion script
Id: cif_fix_values 1715 2011-07-08 13:25:40Z adriana 

The following automatic conversions were performed:

'_refine_ls_weighting_scheme' value 'calc w =
1/[\s^2^(Fo^2^)+(0.0354P)^2^+0.2614P] where P = (Fo^2^+2Fc^2^)/3' was
changed to 'calc'. New tag '_refine_ls_weighting_details' was
created. The value of the new tag was set to 'w =
1/[\s^2^(Fo^2^)+(0.0354P)^2^+0.2614P] where P = (Fo^2^+2Fc^2^)/3'.

Automatic conversion script
Id: cif_fix_values 3143 2015-03-26 13:38:13Z robertas 
;
_cod_original_cell_volume 478.6(2)
_cod_database_code 2009113

loop_
_symmetry_equiv_pos_as_xyz
'x, y, z'
'-x, -y, -z'

loop_
_atom_site_aniso_label
_atom_site_aniso_U_11
_atom_site_aniso_U_22
_atom_site_aniso_U_33
_atom_site_aniso_U_12
_atom_site_aniso_U_13
_atom_site_aniso_U_23
S1 .0305(3) .0403(3) .0222(2) .0091(2) .0017(2) .0060(2)
O1 .0293(7) .0864(11) .0356(7) .0061(7) -.0022(5) .0179(7)
O2 .0435(7) .0454(7) .0360(7) .0123(6) .0103(6) .0162(6)
O3 .0753(10) .0463(8) .0320(7) .0181(7) .0058(7) -.0029(6)
N1 .0295(8) .0599(10) .0269(7) .0141(7) .0050(6) .0092(7)
N2 .0315(7) .0382(8) .0259(7) .0091(6) .0023(6) .0079(6)
C1 .0255(9) .0639(12) .0279(9) .0136(8) .0031(7) .0097(8)
C2 .0279(8) .0309(8) .0241(8) .0064(6) .0029(6) .0050(6)
C3 .0282(9) .0734(14) .0289(9) .0124(9) .0082(7) .0117(9)
C4 .0238(9) .0752(14) .0330(9) .0113(9) .0024(7) .0131(9)
C5 .0290(8) .0313(8) .0265(8) .0071(6) .0027(6) .0059(6)
C6 .0310(8) .0277(8) .0271(8) .0039(6) .0025(7) .0060(6)
C7 .0347(9) .0361(9) .0341(9) .0090(7) .0018(7) .0071(7)
C8 .0385(10) .0366(9) .0380(10) .0061(8) -.0066(8) .0126(8)
C9 .0482(11) .0388(10) .0260(8) .0013(8) -.0030(8) .0101(7)
C10 .0437(10) .0422(10) .0253(8) .0057(8) .0057(7) .0062(7)

loop_
_atom_site_label
_atom_site_fract_x
_atom_site_fract_y
_atom_site_fract_z
_atom_site_U_iso_or_equiv
_atom_site_thermal_displace_type
_atom_site_calc_flag
_atom_site_refinement_flags
_atom_site_occupancy
_atom_site_disorder_group
_atom_site_type_symbol
S1 -.01387(7) .23960(6) .26140(3) .0309(2) Uani d . 1 . S
O1 .2232(2) .2419(2) .26176(12) .0507(4) Uani d . 1 . O
O2 -.1170(2) .0594(2) .29147(11) .0399(3) Uani d . 1 . O
O3 -.0742(3) .4074(2) .32776(12) .0516(4) Uani d . 1 . O
N1 -.0660(2) .2438(2) -.09032(13) .0379(4) Uani d . 1 . N
N2 -.2132(2) .1880(2) -.32503(12) .0316(3) Uani d . 1 . N
H2 -.0940(2) .1467(2) -.29273(12) .047(6) Uiso calc R 1 . H
C1 .0047(3) .2413(3) .0253(2) .0384(4) Uani d . 1 . C
H1 .1565(3) .2382(3) .0507(2) .046 Uiso calc R 1 . H
C2 -.1317(3) .2429(2) .10962(14) .0276(4) Uani d . 1 . C
C3 -.3569(3) .2473(3) .0725(2) .0424(5) Uani d . 1 . C
H3 -.4546(3) .2489(3) .1267(2) .051 Uiso calc R 1 . H
C4 -.4344(3) .2492(3) -.0472(2) .0435(5) Uani d . 1 . C
H4 -.5856(3) .2518(3) -.0747(2) .052 Uiso calc R 1 . H
C5 -.2845(3) .2474(2) -.12521(14) .0288(4) Uani d . 1 . C
C6 -.3546(3) .2493(2) -.25438(14) .0287(4) Uani d . 1 . C
C7 -.5479(3) .3117(3) -.3064(2) .0349(4) Uani d . 1 . C
H7 -.6495(3) .3538(3) -.2600(2) .042 Uiso calc R 1 . H
C8 -.5893(3) .3112(3) -.4288(2) .0385(4) Uani d . 1 . C
H8 -.7198(3) .3524(3) -.4646(2) .046 Uiso calc R 1 . H
C9 -.4387(3) .2501(3) -.4974(2) .0386(4) Uani d . 1 . C
H9 -.4652(3) .2508(3) -.5793(2) .046 Uiso calc R 1 . H
C10 -.2485(3) .1882(3) -.4428(2) .0370(4) Uani d . 1 . C
H10 -.1444(3) .1464(3) -.4877(2) .044 Uiso calc R 1 . H

loop_
_atom_type_symbol
_atom_type_description
_atom_type_scat_dispersion_real
_atom_type_scat_dispersion_imag
_atom_type_scat_source
C C 0.0033 0.0016 'International Tables (1992) Vol C Tables 4.2.6.8 and 6.1.1.4'
H H 0.0000 0.0000 'International Tables (1992) Vol C Tables 4.2.6.8 and 6.1.1.4'
N N 0.0061 0.0033 'International Tables (1992) Vol C Tables 4.2.6.8 and 6.1.1.4'
O O 0.0106 0.0060 'International Tables (1992) Vol C Tables 4.2.6.8 and 6.1.1.4'
S S 0.1246 0.1234 'International Tables (1992) Vol C Tables 4.2.6.8 and 6.1.1.4'

loop_
_geom_angle_atom_site_label_1
_geom_angle_atom_site_label_2
_geom_angle_atom_site_label_3
_geom_angle
_geom_angle_publ_flag
O3 S1 O1 115.02(10) y
O3 S1 O2 112.42(9) y
O1 S1 O2 112.51(9) y
O3 S1 C2 105.89(8) y
O1 S1 C2 104.44(8) y
O2 S1 C2 105.51(8) y
C1 N1 C5 116.97(15) y
C10 N2 C6 123.35(15) y
N1 C1 C2 124.4(2) y
C1 C2 C3 118.0(2) ?
C1 C2 S1 119.58(13) y
C3 C2 S1 122.39(13) y
C2 C3 C4 118.6(2) ?
C5 C4 C3 119.2(2) ?
N1 C5 C4 122.8(2) y
N1 C5 C6 114.87(15) y
C4 C5 C6 122.3(2) ?
N2 C6 C7 118.34(15) y
N2 C6 C5 116.19(14) y
C7 C6 C5 125.5(2) ?
C6 C7 C8 119.3(2) ?
C9 C8 C7 120.4(2) ?
C10 C9 C8 118.8(2) y
N2 C10 C9 119.8(2) y
N2 H2 N1 104.95(6) ?
N2 H2 O2 149.40(6) ?
N1 H2 N2 104.95(6) ?
N1 H2 O2 100.51(8) ?

loop_
_geom_bond_atom_site_label_1
_geom_bond_atom_site_label_2
_geom_bond_site_symmetry_1
_geom_bond_site_symmetry_2
_geom_bond_distance
_geom_bond_publ_flag
S1 O3 . . 1.4383(15) y
S1 O1 . . 1.4460(14) y
S1 O2 . . 1.4564(14) y
S1 C2 . . 1.781(2) y
N1 C1 . . 1.333(2) y
N1 C5 . . 1.335(2) y
N2 C10 . . 1.337(2) y
N2 C6 . . 1.345(2) y
C1 C2 . . 1.375(2) ?
C2 C3 . . 1.378(2) ?
C3 C4 . . 1.383(3) ?
C4 C5 . . 1.381(2) ?
C5 C6 . . 1.480(2) ?
C6 C7 . . 1.377(2) ?
C7 C8 . . 1.388(3) ?
C8 C9 . . 1.373(3) ?
C9 C10 . . 1.371(3) ?
H2 O2 . . 2.043(2) ?
H2 N1 . . 2.312(2) ?
N1 N2 . . 2.667(2) ?
C4 C7 . . 3.047(3) ?
H2 O1 . . 2.043(2) ?
N2 O2 . . 2.817(2) ?

loop_
_geom_hbond_atom_site_label_D
_geom_hbond_atom_site_label_H
_geom_hbond_atom_site_label_A
_geom_hbond_site_symmetry_D
_geom_hbond_distance_DH
_geom_hbond_distance_HA
_geom_hbond_distance_DA
_geom_hbond_angle_DHA
_geom_hbond_publ_flag
N2 H2 O2 2_555 0.86 2.04 2.817(2) 149 yes

loop_
_cod_related_entry_id
_cod_related_entry_database
_cod_related_entry_code
1 ChemSpider 536035
